data_4512780
loop_
_publ_author_name
'Saraswatula, Viswanadha G.'
'Saha, Binoy K.'

_publ_section_title
;
 Modulation of Thermal Expansion by Guests and Polymorphism in a Hydrogen
 Bonded Host
;
_journal_issue 2
_journal_name_full 'Crystal Growth &amp; Design'
_journal_page_first 593
_journal_paper_doi 10.1021/cg501178f
_journal_volume 15
_journal_year 2015
_chemical_formula_moiety 'C30 H28 O4, 2(C7 H8 O)'
_chemical_formula_sum 'C44 H44 O6'
_chemical_formula_weight 668.79
_chemical_name_common 1-oc-2D-115K
_chemical_name_systematic
;
 1,1,4,4-tetrakis(4-hydroxyphenyl)cyclohexane, 2-methylphenol 
;
_space_group_crystal_system monoclinic
_space_group_IT_number 14
_space_group_name_Hall '-P 2yn'
_space_group_name_H-M_alt 'P 1 21/n 1'
_symmetry_space_group_name_Hall '-P 2yn'
_symmetry_space_group_name_H-M 'P 1 21/n 1'
_atom_sites_solution_hydrogens geom
_atom_sites_solution_primary direct
_atom_sites_solution_secondary difmap
_audit_creation_date 2014-04-14
_audit_creation_method
;
Olex2 1.2
(compiled 2013.11.15 svn.r2834 for OlexSys, GUI svn.r4720)
;
_cell_angle_alpha 90.00
_cell_angle_beta 89.858(2)
_cell_angle_gamma 90.00
_cell_formula_units_Z 2
_cell_length_a 10.0427(2)
_cell_length_b 9.9362(2)
_cell_length_c 17.0473(3)
_cell_measurement_reflns_used 5510
_cell_measurement_temperature 115(2)
_cell_measurement_theta_max 29.2126
_cell_measurement_theta_min 2.8780
_cell_volume 1701.08(6)
_computing_cell_refinement
;
CrysAlisPro, Oxford Diffraction Ltd.,
Version 1.171.34.44 (release 25-10-2010 CrysAlis171 .NET)
(compiled Oct 25 2010,18:11:34)
;
_computing_data_collection
;
CrysAlisPro, Oxford Diffraction Ltd.,
Version 1.171.34.44 (release 25-10-2010 CrysAlis171 .NET)
(compiled Oct 25 2010,18:11:34)
;
_computing_data_reduction
;
CrysAlisPro, Oxford Diffraction Ltd.,
Version 1.171.34.44 (release 25-10-2010 CrysAlis171 .NET)
(compiled Oct 25 2010,18:11:34)
;
_computing_molecular_graphics 'Olex2 (Dolomanov et al., 2009)'
_computing_publication_material 'Olex2 (Dolomanov et al., 2009)'
_computing_structure_refinement 'ShelXL (Sheldrick, 2008)'
_computing_structure_solution 'ShelXS (Sheldrick, 2008)'
_diffrn_ambient_temperature 115(2)
_diffrn_measured_fraction_theta_full 0.990
_diffrn_measured_fraction_theta_max 0.990
_diffrn_measurement_device_type 'Xcalibur, Eos'
_diffrn_measurement_method '\w scans'
_diffrn_radiation_monochromator graphite
_diffrn_radiation_type MoK\a
_diffrn_radiation_wavelength 0.71073
_diffrn_reflns_av_R_equivalents 0.0193
_diffrn_reflns_av_unetI/netI 0.0223
_diffrn_reflns_limit_h_max 11
_diffrn_reflns_limit_h_min -11
_diffrn_reflns_limit_k_max 11
_diffrn_reflns_limit_k_min -7
_diffrn_reflns_limit_l_max 20
_diffrn_reflns_limit_l_min -20
_diffrn_reflns_number 7038
_diffrn_reflns_theta_full 25.00
_diffrn_reflns_theta_max 25.00
_diffrn_reflns_theta_min 2.88
_diffrn_source 'fine-focus sealed tube'
_exptl_absorpt_coefficient_mu 0.086
_exptl_absorpt_correction_T_max 0.9592
_exptl_absorpt_correction_T_min 0.9496
_exptl_absorpt_correction_type multi-scan
_exptl_absorpt_process_details
;
CrysAlisPro, Oxford Diffraction Ltd.,
Version 1.171.34.44 (release 25-10-2010 CrysAlis171 .NET)
(compiled Oct 25 2010,18:11:34)
Empirical absorption correction using spherical harmonics,
 implemented in SCALE3 ABSPACK scaling algorithm.
;
_exptl_crystal_colour colourless
_exptl_crystal_density_diffrn 1.306
_exptl_crystal_density_method 'not measured'
_exptl_crystal_description block
_exptl_crystal_F_000 712
_exptl_crystal_size_max 0.61
_exptl_crystal_size_mid 0.6
_exptl_crystal_size_min 0.49
_refine_diff_density_max 0.246
_refine_diff_density_min -0.211
_refine_diff_density_rms 0.040
_refine_ls_extinction_method none
_refine_ls_goodness_of_fit_ref 1.051
_refine_ls_hydrogen_treatment constr
_refine_ls_matrix_type full
_refine_ls_number_parameters 276
_refine_ls_number_reflns 2968
_refine_ls_number_restraints 16
_refine_ls_restrained_S_all 1.061
_refine_ls_R_factor_all 0.0413
_refine_ls_R_factor_gt 0.0359
_refine_ls_shift/su_max 0.000
_refine_ls_shift/su_mean 0.000
_refine_ls_structure_factor_coef Fsqd
_refine_ls_weighting_details 'calc w=1/[\s^2^(Fo^2^)+(0.0422P)^2^+0.6687P] where P=(Fo^2^+2Fc^2^)/3'
_refine_ls_weighting_scheme calc
_refine_ls_wR_factor_gt 0.0872
_refine_ls_wR_factor_ref 0.0915
_reflns_number_gt 2631
_reflns_number_total 2968
_reflns_threshold_expression >2sigma(I)
_cod_data_source_file 1-oc-2D-combined.cif
_cod_data_source_block 1-oc-2d-115k
_cod_database_code 4512780
_olex2_refinement_description
;
1. Fixed Uiso
 At 1.2 times of:
  All C(H) groups, All C(H,H) groups
 At 1.5 times of:
  All C(H,H,H) groups, All O(H) groups
2. Restrained distances
 C21B-C20B \\sim C21B-C16B \\sim C17B-C16B \\sim C18B-C17B \\sim C19B-C18B
\\sim C20B-C19B
 with sigma of 0.02
3. Uiso/Uaniso restraints and constraints
Uiso(C16A) = Uiso(C16B)
4. Others
 1*[Sof(O3A)+Sof(H3AA)+Sof(C16A)+Sof(C17A)+Sof(C18A)+Sof(H18A)+Sof(C21A)+
 Sof(H21A)+Sof(C22A)+Sof(H22D)+Sof(H22E)+Sof(H22F)+Sof(C19A)+Sof(H19A)+
 Sof(C20A)+Sof(H20A)+Sof(C17B)+Sof(H17B)+Sof(C21B)+Sof(C19B)+Sof(H19B)+
 Sof(C22B)+Sof(H22A)+Sof(H22B)+Sof(H22C)+Sof(C18B)+Sof(H18B)+Sof(C16B)+
 Sof(C20B)]+1*[Sof(O3B)+Sof(H3BA)]+1*[Sof(O3C)+Sof(H3C)]=1 with esd of 0.0001
 Sof(C17B)=Sof(H17B)=Sof(C21B)=Sof(C19B)=Sof(H19B)=Sof(C22B)=Sof(H22A)=
 Sof(H22B)=Sof(H22C)=Sof(C18B)=Sof(H18B)=Sof(C16B)=Sof(C20B)=1-FVAR(1)
 Sof(O3A)=Sof(H3AA)=Sof(C16A)=Sof(C17A)=Sof(C18A)=Sof(H18A)=Sof(C21A)=
 Sof(H21A)=Sof(C22A)=Sof(H22D)=Sof(H22E)=Sof(H22F)=Sof(C19A)=Sof(H19A)=
 Sof(C20A)=Sof(H20A)=FVAR(1)
 Sof(O3B)=Sof(H3BA)=FVAR(2)
 Sof(O3C)=Sof(H3C)=FVAR(3)
5.a Secondary CH2 refined with riding coordinates:
 C3(H3A,H3B), C1(H1A,H1B)
5.b Aromatic/amide H refined with riding coordinates:
 C5(H5), C6(H6), C8(H8), C11(H11), C12(H12), C15(H15), C9(H9), C14(H14),
 C18A(H18A), C21A(H21A), C19A(H19A), C20A(H20A), C17B(H17B), C19B(H19B),
 C18B(H18B)
5.c Idealised Me refined as rotating group:
 C22A(H22D,H22E,H22F), C22B(H22A,H22B,H22C)
5.d Idealised tetrahedral OH refined as rotating group:
 O1(H1), O2(H2), O3A(H3AA), O3B(H3BA), O3C(H3C)
;

loop_
_space_group_symop_id
_space_group_symop_operation_xyz
1 'x, y, z'
2 '-x+1/2, y+1/2, -z+1/2'
3 '-x, -y, -z'
4 'x-1/2, -y-1/2, z-1/2'

loop_
_atom_site_label
_atom_site_type_symbol
_atom_site_fract_x
_atom_site_fract_y
_atom_site_fract_z
_atom_site_U_iso_or_equiv
_atom_site_adp_type
_atom_site_occupancy
_atom_site_symmetry_multiplicity
_atom_site_calc_flag
_atom_site_disorder_assembly
_atom_site_disorder_group
_atom_site_refinement_flags_posn
O1 O 0.38285(8) 0.66398(9) 0.52552(5) 0.0181(2) Uani 1 1 d . . .
H1 H 0.3928 0.6011 0.5561 0.027 Uiso 1 1 calc . . GR
O2 O 0.90187(10) 1.04253(9) 0.13248(5) 0.0210(2) Uani 1 1 d . . .
H2 H 0.8810 1.1204 0.1223 0.031 Uiso 1 1 calc . . GR
C2 C 0.87626(12) 0.93405(12) 0.46249(7) 0.0115(3) Uani 1 1 d . . .
C3 C 0.87124(12) 1.06196(12) 0.51489(7) 0.0124(3) Uani 1 1 d . . .
H3A H 0.7971 1.1178 0.4985 0.015 Uiso 1 1 calc . . R
H3B H 0.8556 1.0353 0.5689 0.015 Uiso 1 1 calc . . R
C1 C 1.00043(12) 0.85552(12) 0.48942(7) 0.0124(3) Uani 1 1 d . . .
H1A H 0.9870 0.8258 0.5431 0.015 Uiso 1 1 calc . . R
H1B H 1.0103 0.7760 0.4569 0.015 Uiso 1 1 calc . . R
C4 C 0.74767(12) 0.85285(12) 0.47697(7) 0.0123(3) Uani 1 1 d . . .
C5 C 0.74183(12) 0.73926(13) 0.52483(7) 0.0151(3) Uani 1 1 d . . .
H5 H 0.8203 0.7055 0.5460 0.018 Uiso 1 1 calc . . R
C6 C 0.62217(12) 0.67490(13) 0.54194(7) 0.0154(3) Uani 1 1 d . . .
H6 H 0.6212 0.6001 0.5748 0.018 Uiso 1 1 calc . . R
C8 C 0.50758(12) 0.83243(13) 0.46008(7) 0.0160(3) Uani 1 1 d . . .
H8 H 0.4294 0.8632 0.4371 0.019 Uiso 1 1 calc . . R
C11 C 0.84539(12) 1.09290(13) 0.34380(7) 0.0145(3) Uani 1 1 d . . .
H11 H 0.8156 1.1596 0.3779 0.017 Uiso 1 1 calc . . R
C7 C 0.50464(12) 0.72239(13) 0.51000(7) 0.0135(3) Uani 1 1 d . . .
C12 C 0.84961(13) 1.11957(13) 0.26378(7) 0.0160(3) Uani 1 1 d . . .
H12 H 0.8229 1.2030 0.2448 0.019 Uiso 1 1 calc . . R
C13 C 0.89357(12) 1.02185(13) 0.21279(7) 0.0144(3) Uani 1 1 d . . .
C15 C 0.92666(12) 0.87172(13) 0.32064(7) 0.0159(3) Uani 1 1 d . . .
H15 H 0.9521 0.7875 0.3391 0.019 Uiso 1 1 calc . . R
C10 C 0.88453(11) 0.96900(12) 0.37442(7) 0.0115(3) Uani 1 1 d . . .
C9 C 0.62745(12) 0.89645(13) 0.44449(7) 0.0151(3) Uani 1 1 d . . .
H9 H 0.6279 0.9708 0.4113 0.018 Uiso 1 1 calc . . R
C14 C 0.93173(13) 0.89682(13) 0.24078(7) 0.0175(3) Uani 1 1 d . . .
H14 H 0.9605 0.8304 0.2063 0.021 Uiso 1 1 calc . . R
O3A O 0.16334(11) 0.57508(12) 0.43876(7) 0.0198(3) Uani 0.776(2) 1 d A 1 .
H3AA H 0.2339 0.6089 0.4527 0.030 Uiso 0.776(2) 1 calc A 1 GR
C16A C 0.15702(19) 0.5744(2) 0.35966(11) 0.0148(4) Uiso 0.776(2) 1 d A 1 .
C17A C 0.04485(18) 0.51998(17) 0.32449(10) 0.0168(4) Uani 0.776(2) 1 d A 1 .
C18A C 0.0363(3) 0.5189(3) 0.24348(14) 0.0202(6) Uani 0.776(2) 1 d A 1 .
H18A H -0.0393 0.4833 0.2199 0.024 Uiso 0.776(2) 1 calc A 1 R
C21A C 0.26102(18) 0.6259(2) 0.31205(11) 0.0249(5) Uani 0.776(2) 1 d A 1 .
H21A H 0.3369 0.6618 0.3352 0.030 Uiso 0.776(2) 1 calc A 1 R
C22A C -0.0668(2) 0.4686(2) 0.37552(14) 0.0221(5) Uani 0.776(2) 1 d A 1 .
H22D H -0.0328 0.4025 0.4113 0.033 Uiso 0.776(2) 1 calc A 1 GR
H22E H -0.1341 0.4285 0.3432 0.033 Uiso 0.776(2) 1 calc A 1 GR
H22F H -0.1046 0.5421 0.4046 0.033 Uiso 0.776(2) 1 calc A 1 GR
C19A C 0.1377(3) 0.5698(2) 0.19631(16) 0.0292(5) Uani 0.776(2) 1 d A 1 .
H19A H 0.1299 0.5681 0.1420 0.035 Uiso 0.776(2) 1 calc A 1 R
C20A C 0.2499(2) 0.6228(3) 0.23101(13) 0.0314(5) Uani 0.776(2) 1 d A 1 .
H20A H 0.3184 0.6566 0.1999 0.038 Uiso 0.776(2) 1 calc A 1 R
O3B O 0.2825(6) 0.6565(7) 0.3813(4) 0.026(2) Uiso 0.153(3) 1 d A 2 .
H3BA H 0.2643 0.6692 0.4276 0.039 Uiso 0.153(3) 1 calc A 2 GR
C17B C 0.0777(7) 0.5278(7) 0.3897(4) 0.0332(18) Uiso 0.224(2) 1 d A 2 .
H17B H 0.0795 0.5242 0.4442 0.040 Uiso 0.224(2) 1 calc A 2 R
C21B C 0.1738(8) 0.6068(8) 0.2683(4) 0.0337(18) Uiso 0.224(2) 1 d A 2 .
C19B C -0.0300(11) 0.4810(9) 0.2678(5) 0.0334(19) Uani 0.224(2) 1 d A 2 .
H19B H -0.1004 0.4428 0.2403 0.040 Uiso 0.224(2) 1 calc A 2 R
C22B C 0.2775(11) 0.6833(12) 0.2265(7) 0.053(3) Uiso 0.224(2) 1 d A 2 .
H22A H 0.2924 0.7674 0.2528 0.080 Uiso 0.224(2) 1 calc A 2 GR
H22B H 0.2492 0.7002 0.1736 0.080 Uiso 0.224(2) 1 calc A 2 GR
H22C H 0.3587 0.6322 0.2257 0.080 Uiso 0.224(2) 1 calc A 2 GR
C18B C -0.0252(10) 0.4710(10) 0.3488(5) 0.030(2) Uiso 0.224(2) 1 d A 2 .
H18B H -0.0922 0.4255 0.3756 0.036 Uiso 0.224(2) 1 calc A 2 R
C16B C 0.1827(7) 0.5931(7) 0.3467(4) 0.0148(4) Uiso 0.224(2) 1 d A 2 .
C20B C 0.0716(12) 0.5490(10) 0.2273(8) 0.021(3) Uiso 0.224(2) 1 d A 2 .
O3C O 0.077(2) 0.572(2) 0.1553(11) 0.049(6) Uani 0.071(4) 1 d A 2 .
H3C H 0.0362 0.5129 0.1317 0.074 Uiso 0.071(4) 1 calc A 2 GR

loop_
_atom_site_aniso_label
_atom_site_aniso_U_11
_atom_site_aniso_U_22
_atom_site_aniso_U_33
_atom_site_aniso_U_23
_atom_site_aniso_U_13
_atom_site_aniso_U_12
O1 0.0154(5) 0.0183(5) 0.0206(5) 0.0049(4) -0.0012(4) -0.0046(4)
O2 0.0329(6) 0.0177(5) 0.0123(5) 0.0029(4) 0.0012(4) 0.0029(4)
C2 0.0133(6) 0.0090(6) 0.0124(6) 0.0004(5) -0.0008(5) 0.0012(5)
C3 0.0143(6) 0.0111(6) 0.0116(6) 0.0001(5) -0.0009(5) 0.0033(5)
C1 0.0158(6) 0.0092(6) 0.0122(6) 0.0000(5) -0.0012(5) 0.0018(5)
C4 0.0157(6) 0.0106(6) 0.0106(6) -0.0029(5) 0.0001(5) 0.0015(5)
C5 0.0137(6) 0.0140(7) 0.0175(6) 0.0016(5) -0.0022(5) 0.0023(5)
C6 0.0197(7) 0.0107(6) 0.0157(6) 0.0028(5) 0.0001(5) 0.0009(5)
C8 0.0145(6) 0.0161(7) 0.0175(6) 0.0005(5) -0.0045(5) 0.0018(5)
C11 0.0164(6) 0.0115(6) 0.0156(6) -0.0021(5) -0.0003(5) 0.0021(5)
C7 0.0144(6) 0.0130(6) 0.0131(6) -0.0043(5) 0.0009(5) -0.0021(5)
C12 0.0187(6) 0.0115(6) 0.0177(6) 0.0032(5) -0.0021(5) 0.0017(5)
C13 0.0147(6) 0.0165(7) 0.0120(6) 0.0018(5) 0.0006(5) -0.0035(5)
C15 0.0200(7) 0.0097(6) 0.0179(6) 0.0013(5) -0.0006(5) 0.0016(5)
C10 0.0096(6) 0.0114(6) 0.0136(6) 0.0009(5) -0.0007(5) -0.0017(5)
C9 0.0188(7) 0.0124(6) 0.0140(6) 0.0026(5) -0.0025(5) 0.0005(5)
C14 0.0227(7) 0.0143(7) 0.0154(6) -0.0032(5) 0.0028(5) 0.0016(5)
O3A 0.0195(6) 0.0208(7) 0.0190(6) -0.0029(5) -0.0056(5) 0.0016(5)
C17A 0.0181(9) 0.0100(8) 0.0223(9) 0.0014(7) -0.0022(7) 0.0030(7)
C18A 0.0229(16) 0.0172(13) 0.0206(14) 0.0008(10) -0.0041(12) -0.0033(11)
C21A 0.0191(9) 0.0267(10) 0.0288(10) -0.0027(8) -0.0024(8) -0.0021(8)
C22A 0.0216(10) 0.0196(10) 0.0251(11) 0.0042(8) -0.0027(10) -0.0028(8)
C19A 0.0390(13) 0.0308(12) 0.0179(11) -0.0003(9) 0.0023(12) -0.0009(10)
C20A 0.0293(12) 0.0359(14) 0.0291(11) -0.0006(10) 0.0061(9) -0.0038(11)
C19B 0.042(5) 0.019(4) 0.040(5) -0.004(3) -0.013(4) 0.002(4)
O3C 0.074(14) 0.052(12) 0.022(10) -0.004(8) -0.019(10) -0.007(10)

loop_
_atom_type_symbol
_atom_type_description
_atom_type_scat_dispersion_real
_atom_type_scat_dispersion_imag
_atom_type_scat_source
C C 0.0033 0.0016 'International Tables Vol C Tables 4.2.6.8 and 6.1.1.4'
H H 0.0000 0.0000 'International Tables Vol C Tables 4.2.6.8 and 6.1.1.4'
O O 0.0106 0.0060 'International Tables Vol C Tables 4.2.6.8 and 6.1.1.4'

loop_
_geom_angle_atom_site_label_1
_geom_angle_atom_site_label_2
_geom_angle_atom_site_label_3
_geom_angle
_geom_angle_site_symmetry_1
C7 O1 H1 109.5 .
C13 O2 H2 109.5 .
C1 C2 C3 105.54(9) .
C1 C2 C4 111.42(10) .
C1 C2 C10 111.22(9) .
C4 C2 C3 108.05(9) .
C4 C2 C10 108.45(9) .
C10 C2 C3 112.14(10) .
C2 C3 H3A 109.1 .
C2 C3 H3B 109.1 .
H3A C3 H3B 107.8 .
C1 C3 C2 112.62(10) 3_776
C1 C3 H3A 109.1 3_776
C1 C3 H3B 109.1 3_776
C2 C1 H1A 108.9 .
C2 C1 H1B 108.9 .
C3 C1 C2 113.36(10) 3_776
C3 C1 H1A 108.9 3_776
C3 C1 H1B 108.9 3_776
H1A C1 H1B 107.7 .
C5 C4 C2 123.46(11) .
C5 C4 C9 116.59(11) .
C9 C4 C2 119.88(11) .
C4 C5 H5 119.0 .
C6 C5 C4 121.99(11) .
C6 C5 H5 119.0 .
C5 C6 H6 120.1 .
C7 C6 C5 119.85(12) .
C7 C6 H6 120.1 .
C7 C8 H8 120.1 .
C7 C8 C9 119.79(11) .
C9 C8 H8 120.1 .
C12 C11 H11 119.1 .
C12 C11 C10 121.86(12) .
C10 C11 H11 119.1 .
O1 C7 C6 122.55(11) .
O1 C7 C8 117.87(11) .
C6 C7 C8 119.58(11) .
C11 C12 H12 120.2 .
C13 C12 C11 119.65(12) .
C13 C12 H12 120.2 .
C12 C13 O2 122.54(11) .
C12 C13 C14 120.27(11) .
C14 C13 O2 117.19(11) .
C10 C15 H15 119.0 .
C14 C15 H15 119.0 .
C14 C15 C10 122.06(12) .
C11 C10 C2 123.26(11) .
C11 C10 C15 116.78(11) .
C15 C10 C2 119.88(11) .
C4 C9 H9 118.9 .
C8 C9 C4 122.14(12) .
C8 C9 H9 118.9 .
C13 C14 H14 120.3 .
C15 C14 C13 119.38(12) .
C15 C14 H14 120.3 .
O3A C16A C17A 118.28(16) .
O3A C16A C21A 122.27(17) .
C17A C16A C21A 119.44(17) .
C16A C17A C22A 119.12(16) .
C18A C17A C16A 119.1(2) .
C18A C17A C22A 121.7(2) .
C17A C18A H18A 119.1 .
C17A C18A C19A 121.8(3) .
C19A C18A H18A 119.1 .
C16A C21A H21A 119.9 .
C20A C21A C16A 120.12(18) .
C20A C21A H21A 119.9 .
C18A C19A H19A 120.4 .
C20A C19A C18A 119.3(2) .
C20A C19A H19A 120.4 .
C21A C20A H20A 119.9 .
C19A C20A C21A 120.3(2) .
C19A C20A H20A 119.9 .
C16B O3B H3BA 109.5 .
C18B C17B H17B 120.7 .
C18B C17B C16B 118.7(7) .
C16B C17B H17B 120.7 .
C16B C21B C22B 119.0(7) .
C16B C21B C20B 121.0(9) .
C20B C21B C22B 120.0(9) .
C18B C19B H19B 120.1 .
C18B C19B C20B 119.8(9) .
C20B C19B H19B 120.1 .
C21B C22B H22A 109.5 .
C21B C22B H22B 109.5 .
C21B C22B H22C 109.5 .
H22A C22B H22B 109.5 .
H22A C22B H22C 109.5 .
H22B C22B H22C 109.5 .
C17B C18B C19B 120.4(9) .
C17B C18B H18B 119.8 .
C19B C18B H18B 119.8 .
O3B C16B C17B 123.0(6) .
O3B C16B C21B 116.4(7) .
C21B C16B C17B 120.1(7) .
C21B C20B C19B 119.8(11) .
O3C C20B C21B 113.2(15) .
O3C C20B C19B 126.9(12) .
C20B O3C H3C 109.5 .

loop_
_geom_bond_atom_site_label_1
_geom_bond_atom_site_label_2
_geom_bond_distance
_geom_bond_site_symmetry_2
O1 H1 0.8200 .
O1 C7 1.3789(15) .
O2 H2 0.8200 .
O2 C13 1.3867(14) .
C2 C3 1.5541(16) .
C2 C1 1.5418(16) .
C2 C4 1.5421(17) .
C2 C10 1.5431(16) .
C3 H3A 0.9700 .
C3 H3B 0.9700 .
C3 C1 1.5292(17) 3_776
C1 C3 1.5292(17) 3_776
C1 H1A 0.9700 .
C1 H1B 0.9700 .
C4 C5 1.3939(18) .
C4 C9 1.3983(17) .
C5 H5 0.9300 .
C5 C6 1.3915(18) .
C6 H6 0.9300 .
C6 C7 1.3840(18) .
C8 H8 0.9300 .
C8 C7 1.3858(18) .
C8 C9 1.3867(18) .
C11 H11 0.9300 .
C11 C12 1.3901(18) .
C11 C10 1.3941(17) .
C12 H12 0.9300 .
C12 C13 1.3753(18) .
C13 C14 1.3853(18) .
C15 H15 0.9300 .
C15 C10 1.3971(17) .
C15 C14 1.3849(18) .
C9 H9 0.9300 .
C14 H14 0.9300 .
O3A H3AA 0.8200 .
O3A C16A 1.350(2) .
C16A C17A 1.387(3) .
C16A C21A 1.417(3) .
C17A C18A 1.384(3) .
C17A C22A 1.507(3) .
C18A H18A 0.9300 .
C18A C19A 1.391(4) .
C21A H21A 0.9300 .
C21A C20A 1.387(3) .
C22A H22D 0.9600 .
C22A H22E 0.9600 .
C22A H22F 0.9600 .
C19A H19A 0.9300 .
C19A C20A 1.378(3) .
C20A H20A 0.9300 .
O3B H3BA 0.8200 .
O3B C16B 1.324(10) .
C17B H17B 0.9300 .
C17B C18B 1.369(10) .
C17B C16B 1.437(9) .
C21B C22B 1.473(12) .
C21B C16B 1.347(9) .
C21B C20B 1.369(10) .
C19B H19B 0.9300 .
C19B C18B 1.386(10) .
C19B C20B 1.403(10) .
C22B H22A 0.9600 .
C22B H22B 0.9600 .
C22B H22C 0.9600 .
C18B H18B 0.9300 .
C20B O3C 1.25(2) .
O3C H3C 0.8200 .

loop_
_geom_torsion_atom_site_label_1
_geom_torsion_atom_site_label_2
_geom_torsion_atom_site_label_3
_geom_torsion_atom_site_label_4
_geom_torsion
_geom_torsion_site_symmetry_4
O2 C13 C14 C15 179.28(11) .
C2 C4 C5 C6 174.49(11) .
C2 C4 C9 C8 -175.49(11) .
C3 C2 C1 C3 -56.29(13) 3_776
C3 C2 C4 C5 -101.17(13) .
C3 C2 C4 C9 75.46(13) .
C3 C2 C10 C11 -21.14(16) .
C3 C2 C10 C15 162.16(11) .
C1 C2 C3 C1 55.83(13) 3_776
C1 C2 C4 C5 14.33(16) .
C1 C2 C4 C9 -169.04(10) .
C1 C2 C10 C11 -139.06(12) .
C1 C2 C10 C15 44.24(15) .
C4 C2 C3 C1 175.12(9) 3_776
C4 C2 C1 C3 -173.33(9) 3_776
C4 C2 C10 C11 98.09(13) .
C4 C2 C10 C15 -78.61(13) .
C4 C5 C6 C7 1.04(19) .
C5 C4 C9 C8 1.36(18) .
C5 C6 C7 O1 -179.19(11) .
C5 C6 C7 C8 1.13(19) .
C11 C12 C13 O2 -179.14(11) .
C11 C12 C13 C14 0.89(19) .
C7 C8 C9 C4 0.72(19) .
C12 C11 C10 C2 -177.65(11) .
C12 C11 C10 C15 -0.86(18) .
C12 C13 C14 C15 -0.74(19) .
C10 C2 C3 C1 -65.42(12) 3_776
C10 C2 C1 C3 65.55(13) 3_776
C10 C2 C4 C5 137.07(12) .
C10 C2 C4 C9 -46.31(14) .
C10 C11 C12 C13 -0.07(19) .
C10 C15 C14 C13 -0.24(19) .
C9 C4 C5 C6 -2.24(18) .
C9 C8 C7 O1 178.32(11) .
C9 C8 C7 C6 -1.98(18) .
C14 C15 C10 C2 177.92(11) .
C14 C15 C10 C11 1.01(18) .
O3A C16A C17A C18A 179.71(17) .
O3A C16A C17A C22A 2.1(3) .
O3A C16A C21A C20A 179.92(19) .
C16A C17A C18A C19A 0.6(3) .
C16A C21A C20A C19A 0.1(3) .
C17A C16A C21A C20A 0.6(3) .
C17A C18A C19A C20A 0.0(3) .
C18A C19A C20A C21A -0.3(3) .
C21A C16A C17A C18A -0.9(3) .
C21A C16A C17A C22A -178.47(18) .
C22A C17A C18A C19A 178.14(19) .
C22B C21B C16B O3B 3.4(11) .
C22B C21B C16B C17B 175.3(8) .
C22B C21B C20B C19B -177.3(9) .
C22B C21B C20B O3C -1.5(17) .
C18B C17B C16B O3B 176.5(8) .
C18B C17B C16B C21B 5.2(11) .
C18B C19B C20B C21B -1.0(15) .
C18B C19B C20B O3C -176.3(15) .
C16B C17B C18B C19B -2.4(12) .
C16B C21B C20B C19B 3.9(14) .
C16B C21B C20B O3C 179.7(13) .
C20B C21B C16B O3B -177.8(8) .
C20B C21B C16B C17B -5.9(12) .
C20B C19B C18B C17B 0.4(13) .
